data_1575825
loop_
_publ_author_name
'Shum, Justin'
'Leung, Peter Kam-Keung'
'Huang, Lili'
'Lee, Lawrence Cho-Cheung'
'Yarshova, Maryana'
'Cheng, Lin'
'Pan, Yi'
'Chiang, Michael Wai-Lun'
'Yiu, Ken Shek-Man'
'Lau, Kai-Chung'
'Tang, Ben Zhong'
'Lo, Kenneth Kam-Wing'

_publ_section_title
;
 Unusual "mesoionic" N^S biscyclometallated iridium(iii) polypyridine
 complexes as photosensitisers for photodynamic therapy and type II
 immunogenic cell death inducers.
;
_journal_issue 44
_journal_name_full 'Chemical science'
_journal_page_first 20931
_journal_page_last 20941
_journal_paper_doi 10.1039/d5sc04772b
_journal_volume 16
_journal_year 2025
_chemical_formula_sum 'C50 H31 Cl2 Ir N6 S4'
_chemical_formula_weight 1107.15
_space_group_crystal_system monoclinic
_space_group_IT_number 14
_space_group_name_Hall '-P 2yn'
_space_group_name_H-M_alt 'P 1 21/n 1'
_atom_sites_solution_hydrogens geom
_audit_creation_method SHELXL-2016/6
_audit_update_record
;
2023-09-23 deposited with the CCDC.	2025-09-12 downloaded from the CCDC.
;
_cell_angle_alpha 90
_cell_angle_beta 110.4280(10)
_cell_angle_gamma 90
_cell_formula_units_Z 4
_cell_length_a 13.7189(2)
_cell_length_b 17.4229(3)
_cell_length_c 19.5329(4)
_cell_measurement_reflns_used 9815
_cell_measurement_temperature 213(2)
_cell_measurement_theta_max 74.51
_cell_measurement_theta_min 3.44
_cell_volume 4375.20(14)
_computing_cell_refinement 'Bruker Saint'
_computing_data_collection 'Bruker Apex3'
_computing_data_reduction 'Bruker Saint'
_computing_structure_refinement 'SHELXL-2016/6 (Sheldrick, 2016)'
_computing_structure_solution 'SHELXT 2014/5 (Sheldrick, 2014)'
_diffrn_ambient_temperature 213(2)
_diffrn_measured_fraction_theta_full 0.999
_diffrn_measured_fraction_theta_max 0.998
_diffrn_measurement_device_type 'Bruker D8 Venture Photon II'
_diffrn_measurement_method 'phi and omega scans'
_diffrn_radiation_type CuK\a
_diffrn_radiation_wavelength 1.54178
_diffrn_reflns_av_R_equivalents 0.0780
_diffrn_reflns_av_unetI/netI 0.0565
_diffrn_reflns_Laue_measured_fraction_full 0.999
_diffrn_reflns_Laue_measured_fraction_max 0.998
_diffrn_reflns_limit_h_max 17
_diffrn_reflns_limit_h_min -17
_diffrn_reflns_limit_k_max 21
_diffrn_reflns_limit_k_min -21
_diffrn_reflns_limit_l_max 24
_diffrn_reflns_limit_l_min -23
_diffrn_reflns_number 55008
_diffrn_reflns_point_group_measured_fraction_full 0.999
_diffrn_reflns_point_group_measured_fraction_max 0.998
_diffrn_reflns_theta_full 67.679
_diffrn_reflns_theta_max 74.686
_diffrn_reflns_theta_min 3.443
_diffrn_source 'micro focus'
_exptl_absorpt_coefficient_mu 9.171
_exptl_absorpt_correction_T_max 0.7538
_exptl_absorpt_correction_T_min 0.4128
_exptl_absorpt_correction_type multi-scan
_exptl_absorpt_process_details
;
 SADABS 2016/2: Krause, L., Herbst-Irmer, R., Sheldrick G.M. & Stalke D.,
 J. Appl. Cryst. 48 (2015) 3-10
;
_exptl_crystal_colour red
_exptl_crystal_density_diffrn 1.681
_exptl_crystal_description needle
_exptl_crystal_F_000 2192
_exptl_crystal_size_max 0.29
_exptl_crystal_size_mid 0.03
_exptl_crystal_size_min 0.02
_refine_diff_density_max 1.504
_refine_diff_density_min -1.575
_refine_diff_density_rms 0.139
_refine_ls_extinction_method none
_refine_ls_goodness_of_fit_ref 1.070
_refine_ls_hydrogen_treatment constr
_refine_ls_matrix_type full
_refine_ls_number_parameters 568
_refine_ls_number_reflns 8968
_refine_ls_number_restraints 0
_refine_ls_restrained_S_all 1.070
_refine_ls_R_factor_all 0.0523
_refine_ls_R_factor_gt 0.0467
_refine_ls_shift/su_max 0.002
_refine_ls_shift/su_mean 0.000
_refine_ls_structure_factor_coef Fsqd
_refine_ls_weighting_details 'w=1/[\s^2^(Fo^2^)+(0.0635P)^2^+6.7744P] where P=(Fo^2^+2Fc^2^)/3'
_refine_ls_weighting_scheme calc
_refine_ls_wR_factor_gt 0.1172
_refine_ls_wR_factor_ref 0.1215
_reflns_Friedel_coverage 0.000
_reflns_number_gt 7968
_reflns_number_total 8968
_reflns_threshold_expression 'I > 2\s(I)'
_cod_data_source_file d5sc04772b2.cif
_cod_data_source_block 1_a
_cod_depositor_comments 'Adding full bibliography for 1575823--1575825.cif.'
_cod_original_sg_symbol_H-M 'P 21/n'
_cod_database_code 1575825
_shelx_shelxl_version_number 2016/6
_shelx_space_group_comment
;
The symmetry employed for this shelxl refinement is uniquely defined
by the following loop, which should always be used as a source of
symmetry information in preference to the above space-group names.
They are only intended as comments.
;

loop_
_space_group_symop_operation_xyz
'x, y, z'
'-x+1/2, y+1/2, -z+1/2'
'-x, -y, -z'
'x-1/2, -y-1/2, z-1/2'

loop_
_atom_site_label
_atom_site_type_symbol
_atom_site_fract_x
_atom_site_fract_y
_atom_site_fract_z
_atom_site_U_iso_or_equiv
_atom_site_adp_type
_atom_site_occupancy
_atom_site_site_symmetry_order
_atom_site_calc_flag
_atom_site_refinement_flags_posn
_atom_site_refinement_flags_adp
_atom_site_refinement_flags_occupancy
_atom_site_disorder_assembly
_atom_site_disorder_group
Ir1 Ir 0.63735(2) 0.42409(2) 0.72639(2) 0.03508(9) Uani 1 1 d . . . . .
S1 S 0.48261(9) 0.35972(7) 0.64382(6) 0.0394(2) Uani 1 1 d . . . . .
S2 S 0.61951(10) 0.55227(9) 0.89057(7) 0.0519(3) Uani 1 1 d . . . . .
S3 S 0.82337(11) 0.30448(9) 0.93485(8) 0.0548(3) Uani 1 1 d . . . . .
S4 S 0.62204(9) 0.54325(7) 0.51932(6) 0.0392(2) Uani 1 1 d . . . . .
N1 N 0.2882(3) 0.3982(2) 0.6291(2) 0.0419(9) Uani 1 1 d . . . . .
N2 N 0.4197(3) 0.4544(2) 0.7266(2) 0.0325(7) Uani 1 1 d . . . . .
N3 N 0.5222(3) 0.4678(2) 0.7703(2) 0.0344(7) Uani 1 1 d . . . . .
N4 N 0.4137(3) 0.5339(2) 0.8097(2) 0.0365(8) Uani 1 1 d . . . . .
N5 N 0.6878(3) 0.3499(2) 0.8146(2) 0.0381(8) Uani 1 1 d . . . . .
N6 N 0.6145(3) 0.5020(2) 0.6431(2) 0.0355(7) Uani 1 1 d . . . . .
C1 C 0.3881(4) 0.4063(3) 0.6660(3) 0.0368(9) Uani 1 1 d . . . . .
C2 C 0.5206(4) 0.5158(3) 0.8234(3) 0.0371(9) Uani 1 1 d . . . . .
C3 C 0.3544(3) 0.4933(3) 0.7510(3) 0.0346(8) Uani 1 1 d . . . . .
C4 C 0.2450(4) 0.4834(3) 0.7152(3) 0.0403(10) Uani 1 1 d . . . . .
C5 C 0.1674(4) 0.5131(3) 0.7403(3) 0.0499(12) Uani 1 1 d . . . . .
H5 H 0.185602 0.543914 0.782385 0.060 Uiso 1 1 calc R U . . .
C6 C 0.0649(5) 0.4959(4) 0.7018(4) 0.0662(17) Uani 1 1 d . . . . .
H6 H 0.012644 0.515501 0.717733 0.079 Uiso 1 1 calc R U . . .
C7 C 0.0377(5) 0.4506(4) 0.6403(5) 0.0690(18) Uani 1 1 d . . . . .
H7 H -0.032925 0.440452 0.614477 0.083 Uiso 1 1 calc R U . . .
C8 C 0.1113(5) 0.4204(4) 0.6162(4) 0.0625(16) Uani 1 1 d . . . . .
H8 H 0.090796 0.389742 0.573940 0.075 Uiso 1 1 calc R U . . .
C9 C 0.2181(4) 0.4344(3) 0.6540(3) 0.0424(10) Uani 1 1 d . . . . .
C10 C 0.3778(4) 0.5935(3) 0.8452(3) 0.0413(10) Uani 1 1 d . . . . .
C11 C 0.3863(5) 0.5870(3) 0.9162(3) 0.0500(12) Uani 1 1 d . . . . .
H11 H 0.417252 0.543375 0.943531 0.060 Uiso 1 1 calc R U . . .
C12 C 0.3480(5) 0.6468(4) 0.9485(4) 0.0640(16) Uani 1 1 d . . . . .
H12 H 0.353487 0.643732 0.997706 0.077 Uiso 1 1 calc R U . . .
C13 C 0.3023(6) 0.7100(4) 0.9067(5) 0.0720(19) Uani 1 1 d . . . . .
H13 H 0.276250 0.749803 0.927849 0.086 Uiso 1 1 calc R U . . .
C14 C 0.2944(6) 0.7154(4) 0.8352(5) 0.0715(18) Uani 1 1 d . . . . .
H14 H 0.262558 0.758543 0.807507 0.086 Uiso 1 1 calc R U . . .
C15 C 0.3329(5) 0.6578(3) 0.8037(4) 0.0534(13) Uani 1 1 d . . . . .
H15 H 0.329066 0.661801 0.754782 0.064 Uiso 1 1 calc R U . . .
C16 C 0.7715(4) 0.4761(3) 0.7892(3) 0.0433(10) Uani 1 1 d . . . . .
C17 C 0.8070(4) 0.5473(3) 0.7730(3) 0.0492(12) Uani 1 1 d . . . . .
H17 H 0.763252 0.577331 0.734540 0.059 Uiso 1 1 calc R U . . .
C18 C 0.9054(5) 0.5732(4) 0.8129(4) 0.0554(14) Uani 1 1 d . . . . .
H18 H 0.926859 0.621632 0.802445 0.066 Uiso 1 1 calc R U . . .
C19 C 0.9742(4) 0.5287(4) 0.8689(3) 0.0522(13) Uani 1 1 d . . . . .
C20 C 1.0783(5) 0.5538(4) 0.9070(4) 0.0627(16) Uani 1 1 d . . . . .
H20 H 1.101107 0.600488 0.893748 0.075 Uiso 1 1 calc R U . . .
C21 C 1.1451(5) 0.5113(5) 0.9622(4) 0.0649(17) Uani 1 1 d . . . . .
H21 H 1.213349 0.528628 0.986762 0.078 Uiso 1 1 calc R U . . .
C22 C 1.1112(5) 0.4412(4) 0.9822(4) 0.0606(15) Uani 1 1 d . . . . .
H22 H 1.156962 0.411960 1.020400 0.073 Uiso 1 1 calc R U . . .
C23 C 1.0117(4) 0.4151(4) 0.9462(4) 0.0541(13) Uani 1 1 d . . . . .
H23 H 0.990771 0.368046 0.960230 0.065 Uiso 1 1 calc R U . . .
C24 C 0.9402(4) 0.4573(3) 0.8888(3) 0.0472(11) Uani 1 1 d . . . . .
C25 C 0.8354(4) 0.4329(3) 0.8480(3) 0.0426(10) Uani 1 1 d . . . . .
C26 C 0.7816(4) 0.3667(3) 0.8609(3) 0.0417(10) Uani 1 1 d . . . . .
C27 C 0.7081(4) 0.2528(3) 0.8997(3) 0.0476(11) Uani 1 1 d . . . . .
C28 C 0.6786(5) 0.1877(3) 0.9299(3) 0.0551(13) Uani 1 1 d . . . . .
H28 H 0.723247 0.165968 0.973682 0.066 Uiso 1 1 calc R U . . .
C29 C 0.5841(6) 0.1572(3) 0.8942(3) 0.0582(14) Uani 1 1 d . . . . .
H29 H 0.563117 0.113163 0.913141 0.070 Uiso 1 1 calc R U . . .
C30 C 0.5160(5) 0.1899(3) 0.8290(3) 0.0548(13) Uani 1 1 d . . . . .
H30 H 0.450313 0.167921 0.805215 0.066 Uiso 1 1 calc R U . . .
C31 C 0.5458(5) 0.2543(3) 0.7999(3) 0.0504(12) Uani 1 1 d . . . . .
H31 H 0.500217 0.276350 0.756713 0.060 Uiso 1 1 calc R U . . .
C32 C 0.6433(4) 0.2862(3) 0.8348(3) 0.0414(10) Uani 1 1 d . . . . .
C33 C 0.7206(4) 0.3756(3) 0.6711(3) 0.0403(10) Uani 1 1 d . . . . .
C34 C 0.7761(5) 0.3054(3) 0.6917(3) 0.0527(13) Uani 1 1 d . . . . .
H34 H 0.778611 0.280717 0.735019 0.063 Uiso 1 1 calc R U . . .
C35 C 0.8263(5) 0.2734(3) 0.6485(3) 0.0541(13) Uani 1 1 d . . . . .
H35 H 0.861470 0.226447 0.662303 0.065 Uiso 1 1 calc R U . . .
C36 C 0.8255(4) 0.3102(3) 0.5839(3) 0.0440(11) Uani 1 1 d . . . . .
C37 C 0.8809(5) 0.2780(3) 0.5411(4) 0.0546(13) Uani 1 1 d . . . . .
H37 H 0.916934 0.231590 0.556011 0.066 Uiso 1 1 calc R U . . .
C38 C 0.8827(5) 0.3127(4) 0.4797(4) 0.0577(14) Uani 1 1 d . . . . .
H38 H 0.919654 0.290452 0.452279 0.069 Uiso 1 1 calc R U . . .
C39 C 0.8293(5) 0.3821(4) 0.4569(3) 0.0571(14) Uani 1 1 d . . . . .
H39 H 0.831463 0.406462 0.414561 0.069 Uiso 1 1 calc R U . . .
C40 C 0.7736(4) 0.4149(3) 0.4960(3) 0.0473(11) Uani 1 1 d . . . . .
H40 H 0.737084 0.460797 0.479279 0.057 Uiso 1 1 calc R U . . .
C41 C 0.7706(3) 0.3803(3) 0.5612(3) 0.0389(9) Uani 1 1 d . . . . .
C42 C 0.7169(3) 0.4116(3) 0.6064(3) 0.0362(9) Uani 1 1 d . . . . .
C43 C 0.6558(3) 0.4811(3) 0.5931(2) 0.0354(9) Uani 1 1 d . . . . .
C44 C 0.5529(4) 0.5999(3) 0.5597(3) 0.0400(10) Uani 1 1 d . . . . .
C45 C 0.4951(4) 0.6666(3) 0.5321(3) 0.0468(11) Uani 1 1 d . . . . .
H45 H 0.486836 0.685190 0.485261 0.056 Uiso 1 1 calc R U . . .
C46 C 0.4506(5) 0.7041(3) 0.5767(4) 0.0561(14) Uani 1 1 d . . . . .
H46 H 0.408546 0.747441 0.558896 0.067 Uiso 1 1 calc R U . . .
C47 C 0.4672(6) 0.6785(3) 0.6471(4) 0.0624(16) Uani 1 1 d . . . . .
H47 H 0.441220 0.707374 0.677543 0.075 Uiso 1 1 calc R U . . .
C48 C 0.5212(5) 0.6115(3) 0.6734(3) 0.0525(13) Uani 1 1 d . . . . .
H48 H 0.530987 0.594055 0.720920 0.063 Uiso 1 1 calc R U . . .
C49 C 0.5611(4) 0.5702(3) 0.6273(3) 0.0390(10) Uani 1 1 d . . . . .
Cl1 Cl 0.4086(3) 0.36694(16) 0.8912(2) 0.1229(11) Uani 1 1 d . . . . .
Cl2 Cl 0.1897(4) 0.3322(2) 0.8260(2) 0.1678(19) Uani 1 1 d . . . . .
C50 C 0.2878(9) 0.3731(6) 0.8983(6) 0.094(3) Uani 1 1 d . . . . .
H50A H 0.271170 0.427335 0.901769 0.113 Uiso 1 1 calc R U . . .
H50B H 0.289843 0.347879 0.943579 0.113 Uiso 1 1 calc R U . . .

loop_
_atom_site_aniso_label
_atom_site_aniso_U_11
_atom_site_aniso_U_22
_atom_site_aniso_U_33
_atom_site_aniso_U_23
_atom_site_aniso_U_13
_atom_site_aniso_U_12
Ir1 0.03302(12) 0.03963(12) 0.03613(13) 0.00064(7) 0.01650(8) 0.00305(7)
S1 0.0422(6) 0.0418(5) 0.0359(5) -0.0042(4) 0.0159(4) 0.0000(4)
S2 0.0366(6) 0.0701(8) 0.0458(7) -0.0186(6) 0.0103(5) -0.0018(5)
S3 0.0442(6) 0.0626(8) 0.0540(8) 0.0159(6) 0.0125(6) 0.0113(6)
S4 0.0426(6) 0.0386(5) 0.0386(6) 0.0004(4) 0.0168(4) -0.0028(4)
N1 0.036(2) 0.045(2) 0.041(2) -0.0018(17) 0.0104(16) -0.0037(16)
N2 0.0258(16) 0.0402(18) 0.0308(18) 0.0007(14) 0.0090(13) 0.0012(14)
N3 0.0289(17) 0.0433(19) 0.0319(18) -0.0013(15) 0.0116(14) 0.0020(14)
N4 0.0319(18) 0.042(2) 0.038(2) -0.0027(15) 0.0148(15) 0.0014(15)
N5 0.044(2) 0.044(2) 0.0326(19) 0.0056(15) 0.0208(16) 0.0101(16)
N6 0.0331(18) 0.0401(19) 0.0346(19) 0.0026(15) 0.0136(15) 0.0016(14)
C1 0.036(2) 0.035(2) 0.038(2) 0.0015(17) 0.0110(18) -0.0010(17)
C2 0.037(2) 0.044(2) 0.035(2) 0.0003(18) 0.0182(18) 0.0027(18)
C3 0.035(2) 0.034(2) 0.035(2) -0.0003(17) 0.0122(17) -0.0021(16)
C4 0.031(2) 0.043(2) 0.046(3) 0.006(2) 0.0126(19) 0.0025(18)
C5 0.034(2) 0.053(3) 0.063(3) -0.003(2) 0.017(2) 0.002(2)
C6 0.035(3) 0.063(4) 0.100(5) -0.005(3) 0.023(3) 0.004(2)
C7 0.034(3) 0.066(4) 0.098(5) -0.008(4) 0.012(3) -0.005(3)
C8 0.041(3) 0.060(3) 0.076(4) -0.011(3) 0.008(3) -0.007(2)
C9 0.034(2) 0.042(2) 0.047(3) 0.000(2) 0.009(2) -0.0038(18)
C10 0.038(2) 0.041(2) 0.050(3) -0.006(2) 0.023(2) 0.0002(18)
C11 0.048(3) 0.057(3) 0.052(3) -0.007(2) 0.026(2) -0.001(2)
C12 0.066(4) 0.081(4) 0.057(3) -0.018(3) 0.036(3) -0.002(3)
C13 0.078(4) 0.062(4) 0.089(5) -0.018(4) 0.046(4) 0.008(3)
C14 0.080(4) 0.052(3) 0.094(5) -0.006(3) 0.044(4) 0.011(3)
C15 0.059(3) 0.047(3) 0.059(3) 0.002(2) 0.026(3) 0.009(2)
C16 0.039(2) 0.052(3) 0.047(3) 0.001(2) 0.024(2) 0.005(2)
C17 0.048(3) 0.056(3) 0.046(3) 0.002(2) 0.019(2) -0.008(2)
C18 0.049(3) 0.066(4) 0.056(3) -0.002(3) 0.024(3) -0.016(2)
C19 0.044(3) 0.068(3) 0.052(3) -0.005(3) 0.026(2) -0.006(2)
C20 0.050(3) 0.081(4) 0.066(4) -0.016(3) 0.032(3) -0.019(3)
C21 0.038(3) 0.100(5) 0.058(4) -0.015(3) 0.019(3) -0.011(3)
C22 0.043(3) 0.079(4) 0.057(3) -0.003(3) 0.013(2) 0.007(3)
C23 0.039(3) 0.063(3) 0.060(3) 0.001(3) 0.017(2) 0.004(2)
C24 0.038(2) 0.062(3) 0.048(3) -0.005(2) 0.023(2) 0.003(2)
C25 0.034(2) 0.057(3) 0.041(3) -0.001(2) 0.0178(19) 0.0044(19)
C26 0.034(2) 0.054(3) 0.039(2) 0.004(2) 0.0159(18) 0.0146(19)
C27 0.048(3) 0.051(3) 0.049(3) 0.006(2) 0.024(2) 0.014(2)
C28 0.067(4) 0.051(3) 0.053(3) 0.013(2) 0.029(3) 0.013(3)
C29 0.084(4) 0.045(3) 0.055(3) 0.006(2) 0.036(3) -0.001(3)
C30 0.068(4) 0.054(3) 0.047(3) 0.004(2) 0.026(3) -0.007(3)
C31 0.055(3) 0.054(3) 0.048(3) 0.005(2) 0.025(2) 0.001(2)
C32 0.046(2) 0.040(2) 0.045(3) 0.0018(19) 0.025(2) 0.0093(19)
C33 0.040(2) 0.045(2) 0.040(2) -0.0042(19) 0.0189(19) 0.0008(19)
C34 0.067(3) 0.049(3) 0.053(3) 0.011(2) 0.035(3) 0.020(2)
C35 0.067(3) 0.052(3) 0.051(3) 0.005(2) 0.029(3) 0.016(3)
C36 0.041(2) 0.046(3) 0.051(3) -0.007(2) 0.024(2) 0.000(2)
C37 0.061(3) 0.050(3) 0.066(4) -0.010(3) 0.038(3) 0.003(2)
C38 0.065(3) 0.063(3) 0.062(4) -0.014(3) 0.042(3) -0.002(3)
C39 0.064(3) 0.065(4) 0.053(3) 0.001(3) 0.035(3) 0.001(3)
C40 0.047(3) 0.058(3) 0.042(3) 0.006(2) 0.022(2) 0.005(2)
C41 0.032(2) 0.047(2) 0.040(2) -0.0059(19) 0.0149(18) -0.0069(18)
C42 0.028(2) 0.046(2) 0.036(2) -0.0010(18) 0.0135(17) -0.0021(17)
C43 0.030(2) 0.044(2) 0.032(2) -0.0037(17) 0.0119(16) -0.0060(17)
C44 0.037(2) 0.038(2) 0.044(3) 0.0002(19) 0.0126(19) -0.0051(18)
C45 0.055(3) 0.036(2) 0.051(3) 0.000(2) 0.020(2) -0.005(2)
C46 0.060(3) 0.037(2) 0.079(4) 0.004(2) 0.034(3) 0.006(2)
C47 0.081(4) 0.045(3) 0.080(4) 0.006(3) 0.051(4) 0.011(3)
C48 0.066(3) 0.045(3) 0.060(3) 0.001(2) 0.039(3) 0.004(2)
C49 0.037(2) 0.036(2) 0.046(3) -0.0009(18) 0.017(2) -0.0047(17)
Cl1 0.131(2) 0.0962(16) 0.172(3) 0.0641(18) 0.091(2) 0.0311(15)
Cl2 0.207(4) 0.129(3) 0.148(3) 0.020(2) 0.037(3) -0.094(3)
C50 0.116(7) 0.085(5) 0.099(6) 0.013(5) 0.060(6) 0.014(5)

loop_
_atom_type_symbol
_atom_type_description
_atom_type_scat_dispersion_real
_atom_type_scat_dispersion_imag
_atom_type_scat_source
C C 0.0181 0.0091 'International Tables Vol C Tables 4.2.6.8 and 6.1.1.4'
H H 0.0000 0.0000 'International Tables Vol C Tables 4.2.6.8 and 6.1.1.4'
Ir Ir -4.7710 6.5667 'International Tables Vol C Tables 4.2.6.8 and 6.1.1.4'
N N 0.0311 0.0180 'International Tables Vol C Tables 4.2.6.8 and 6.1.1.4'
S S 0.3331 0.5567 'International Tables Vol C Tables 4.2.6.8 and 6.1.1.4'
Cl Cl 0.3639 0.7018 'International Tables Vol C Tables 4.2.6.8 and 6.1.1.4'

loop_
_geom_angle_atom_site_label_1
_geom_angle_atom_site_label_2
_geom_angle_atom_site_label_3
_geom_angle
_geom_angle_site_symmetry_1
_geom_angle_site_symmetry_3
_geom_angle_publ_flag
C33 Ir1 C16 87.01(19) . . ?
C33 Ir1 N6 79.10(18) . . ?
C16 Ir1 N6 92.26(19) . . ?
C33 Ir1 N5 95.59(18) . . ?
C16 Ir1 N5 78.83(19) . . ?
N6 Ir1 N5 169.93(15) . . ?
C33 Ir1 N3 169.35(17) . . ?
C16 Ir1 N3 103.51(16) . . ?
N6 Ir1 N3 98.55(14) . . ?
N5 Ir1 N3 88.20(14) . . ?
C33 Ir1 S1 88.73(14) . . ?
C16 Ir1 S1 175.53(13) . . ?
N6 Ir1 S1 85.60(11) . . ?
N5 Ir1 S1 102.95(12) . . ?
N3 Ir1 S1 80.71(10) . . ?
C1 S1 Ir1 100.14(16) . . ?
C26 S3 C27 90.3(3) . . ?
C43 S4 C44 90.4(2) . . ?
C1 N1 C9 118.9(4) . . ?
C3 N2 N3 111.0(4) . . ?
C3 N2 C1 124.0(4) . . ?
N3 N2 C1 125.0(4) . . ?
C2 N3 N2 107.1(3) . . ?
C2 N3 Ir1 137.2(3) . . ?
N2 N3 Ir1 114.7(3) . . ?
C3 N4 C10 125.8(4) . . ?
C3 N4 C2 108.6(4) . . ?
C10 N4 C2 125.0(4) . . ?
C26 N5 C32 113.7(4) . . ?
C26 N5 Ir1 113.3(3) . . ?
C32 N5 Ir1 133.1(3) . . ?
C43 N6 C49 113.5(4) . . ?
C43 N6 Ir1 114.3(3) . . ?
C49 N6 Ir1 132.2(3) . . ?
N1 C1 N2 119.1(4) . . ?
N1 C1 S1 123.3(4) . . ?
N2 C1 S1 117.6(3) . . ?
N3 C2 N4 106.6(4) . . ?
N3 C2 S2 128.6(4) . . ?
N4 C2 S2 124.7(3) . . ?
N2 C3 N4 106.7(4) . . ?
N2 C3 C4 119.1(4) . . ?
N4 C3 C4 134.2(4) . . ?
C9 C4 C5 120.6(5) . . ?
C9 C4 C3 114.0(4) . . ?
C5 C4 C3 125.1(5) . . ?
C6 C5 C4 118.6(6) . . ?
C6 C5 H5 120.7 . . ?
C4 C5 H5 120.7 . . ?
C7 C6 C5 121.1(6) . . ?
C7 C6 H6 119.5 . . ?
C5 C6 H6 119.5 . . ?
C8 C7 C6 121.1(6) . . ?
C8 C7 H7 119.4 . . ?
C6 C7 H7 119.4 . . ?
C7 C8 C9 120.8(6) . . ?
C7 C8 H8 119.6 . . ?
C9 C8 H8 119.6 . . ?
N1 C9 C4 124.7(4) . . ?
N1 C9 C8 117.6(5) . . ?
C4 C9 C8 117.7(5) . . ?
C11 C10 C15 121.7(5) . . ?
C11 C10 N4 121.0(5) . . ?
C15 C10 N4 117.3(5) . . ?
C10 C11 C12 118.8(6) . . ?
C10 C11 H11 120.6 . . ?
C12 C11 H11 120.6 . . ?
C13 C12 C11 119.2(6) . . ?
C13 C12 H12 120.4 . . ?
C11 C12 H12 120.4 . . ?
C14 C13 C12 121.1(6) . . ?
C14 C13 H13 119.5 . . ?
C12 C13 H13 119.5 . . ?
C13 C14 C15 120.1(7) . . ?
C13 C14 H14 119.9 . . ?
C15 C14 H14 119.9 . . ?
C14 C15 C10 119.1(6) . . ?
C14 C15 H15 120.5 . . ?
C10 C15 H15 120.5 . . ?
C25 C16 C17 119.5(5) . . ?
C25 C16 Ir1 115.6(4) . . ?
C17 C16 Ir1 124.6(4) . . ?
C18 C17 C16 120.5(5) . . ?
C18 C17 H17 119.7 . . ?
C16 C17 H17 119.7 . . ?
C17 C18 C19 121.3(5) . . ?
C17 C18 H18 119.3 . . ?
C19 C18 H18 119.3 . . ?
C18 C19 C24 119.9(5) . . ?
C18 C19 C20 120.9(6) . . ?
C24 C19 C20 119.1(6) . . ?
C21 C20 C19 121.3(7) . . ?
C21 C20 H20 119.4 . . ?
C19 C20 H20 119.4 . . ?
C20 C21 C22 119.5(6) . . ?
C20 C21 H21 120.2 . . ?
C22 C21 H21 120.2 . . ?
C23 C22 C21 120.6(6) . . ?
C23 C22 H22 119.7 . . ?
C21 C22 H22 119.7 . . ?
C22 C23 C24 121.6(6) . . ?
C22 C23 H23 119.2 . . ?
C24 C23 H23 119.2 . . ?
C23 C24 C19 117.9(5) . . ?
C23 C24 C25 124.5(5) . . ?
C19 C24 C25 117.6(5) . . ?
C16 C25 C26 111.3(5) . . ?
C16 C25 C24 120.9(5) . . ?
C26 C25 C24 127.8(5) . . ?
N5 C26 C25 119.6(4) . . ?
N5 C26 S3 113.1(4) . . ?
C25 C26 S3 127.3(4) . . ?
C32 C27 C28 122.3(6) . . ?
C32 C27 S3 110.2(4) . . ?
C28 C27 S3 127.6(5) . . ?
C29 C28 C27 117.9(5) . . ?
C29 C28 H28 121.1 . . ?
C27 C28 H28 121.1 . . ?
C28 C29 C30 121.5(5) . . ?
C28 C29 H29 119.3 . . ?
C30 C29 H29 119.3 . . ?
C31 C30 C29 120.1(6) . . ?
C31 C30 H30 119.9 . . ?
C29 C30 H30 119.9 . . ?
C30 C31 C32 119.8(5) . . ?
C30 C31 H31 120.1 . . ?
C32 C31 H31 120.1 . . ?
C31 C32 N5 128.7(5) . . ?
C31 C32 C27 118.5(5) . . ?
N5 C32 C27 112.8(5) . . ?
C42 C33 C34 119.3(4) . . ?
C42 C33 Ir1 116.7(4) . . ?
C34 C33 Ir1 123.9(4) . . ?
C35 C34 C33 120.5(5) . . ?
C35 C34 H34 119.7 . . ?
C33 C34 H34 119.7 . . ?
C34 C35 C36 120.8(5) . . ?
C34 C35 H35 119.6 . . ?
C36 C35 H35 119.6 . . ?
C35 C36 C41 120.5(4) . . ?
C35 C36 C37 120.4(5) . . ?
C41 C36 C37 119.1(5) . . ?
C38 C37 C36 121.6(6) . . ?
C38 C37 H37 119.2 . . ?
C36 C37 H37 119.2 . . ?
C37 C38 C39 119.8(5) . . ?
C37 C38 H38 120.1 . . ?
C39 C38 H38 120.1 . . ?
C40 C39 C38 120.7(6) . . ?
C40 C39 H39 119.6 . . ?
C38 C39 H39 119.6 . . ?
C39 C40 C41 121.0(5) . . ?
C39 C40 H40 119.5 . . ?
C41 C40 H40 119.5 . . ?
C40 C41 C36 117.8(4) . . ?
C40 C41 C42 124.8(5) . . ?
C36 C41 C42 117.5(4) . . ?
C33 C42 C41 121.4(4) . . ?
C33 C42 C43 112.1(4) . . ?
C41 C42 C43 126.6(4) . . ?
N6 C43 C42 117.6(4) . . ?
N6 C43 S4 112.3(3) . . ?
C42 C43 S4 130.1(3) . . ?
C49 C44 C45 121.4(5) . . ?
C49 C44 S4 110.1(4) . . ?
C45 C44 S4 128.4(4) . . ?
C46 C45 C44 117.5(5) . . ?
C46 C45 H45 121.2 . . ?
C44 C45 H45 121.2 . . ?
C47 C46 C45 120.9(5) . . ?
C47 C46 H46 119.5 . . ?
C45 C46 H46 119.5 . . ?
C48 C47 C46 121.5(6) . . ?
C48 C47 H47 119.2 . . ?
C46 C47 H47 119.2 . . ?
C47 C48 C49 118.1(5) . . ?
C47 C48 H48 120.9 . . ?
C49 C48 H48 120.9 . . ?
N6 C49 C44 113.4(4) . . ?
N6 C49 C48 126.5(5) . . ?
C44 C49 C48 120.0(5) . . ?
Cl1 C50 Cl2 114.0(6) . . ?
Cl1 C50 H50A 108.7 . . ?
Cl2 C50 H50A 108.7 . . ?
Cl1 C50 H50B 108.7 . . ?
Cl2 C50 H50B 108.7 . . ?
H50A C50 H50B 107.6 . . ?

loop_
_geom_bond_atom_site_label_1
_geom_bond_atom_site_label_2
_geom_bond_distance
_geom_bond_site_symmetry_2
_geom_bond_publ_flag
Ir1 C33 2.012(5) . ?
Ir1 C16 2.034(5) . ?
Ir1 N6 2.056(4) . ?
Ir1 N5 2.070(4) . ?
Ir1 N3 2.181(4) . ?
Ir1 S1 2.4445(12) . ?
S1 C1 1.708(5) . ?
S2 C2 1.650(5) . ?
S3 C26 1.735(5) . ?
S3 C27 1.740(6) . ?
S4 C43 1.731(5) . ?
S4 C44 1.737(5) . ?
N1 C1 1.315(6) . ?
N1 C9 1.372(7) . ?
N2 C3 1.336(6) . ?
N2 N3 1.386(5) . ?
N2 C1 1.392(6) . ?
N3 C2 1.339(6) . ?
N4 C3 1.351(6) . ?
N4 C10 1.429(6) . ?
N4 C2 1.430(6) . ?
N5 C26 1.321(7) . ?
N5 C32 1.390(7) . ?
N6 C43 1.340(6) . ?
N6 C49 1.373(6) . ?
C3 C4 1.428(6) . ?
C4 C9 1.409(8) . ?
C4 C5 1.416(7) . ?
C5 C6 1.377(8) . ?
C5 H5 0.9400 . ?
C6 C7 1.375(11) . ?
C6 H6 0.9400 . ?
C7 C8 1.360(10) . ?
C7 H7 0.9400 . ?
C8 C9 1.413(8) . ?
C8 H8 0.9400 . ?
C10 C11 1.356(8) . ?
C10 C15 1.395(8) . ?
C11 C12 1.410(8) . ?
C11 H11 0.9400 . ?
C12 C13 1.384(11) . ?
C12 H12 0.9400 . ?
C13 C14 1.365(12) . ?
C13 H13 0.9400 . ?
C14 C15 1.376(9) . ?
C14 H14 0.9400 . ?
C15 H15 0.9400 . ?
C16 C25 1.397(8) . ?
C16 C17 1.409(8) . ?
C17 C18 1.378(8) . ?
C17 H17 0.9400 . ?
C18 C19 1.403(9) . ?
C18 H18 0.9400 . ?
C19 C24 1.428(9) . ?
C19 C20 1.429(8) . ?
C20 C21 1.365(11) . ?
C20 H20 0.9400 . ?
C21 C22 1.410(11) . ?
C21 H21 0.9400 . ?
C22 C23 1.377(9) . ?
C22 H22 0.9400 . ?
C23 C24 1.412(9) . ?
C23 H23 0.9400 . ?
C24 C25 1.443(7) . ?
C25 C26 1.439(8) . ?
C27 C32 1.397(8) . ?
C27 C28 1.401(8) . ?
C28 C29 1.348(10) . ?
C28 H28 0.9400 . ?
C29 C30 1.411(9) . ?
C29 H29 0.9400 . ?
C30 C31 1.380(8) . ?
C30 H30 0.9400 . ?
C31 C32 1.388(8) . ?
C31 H31 0.9400 . ?
C33 C42 1.395(7) . ?
C33 C34 1.422(7) . ?
C34 C35 1.378(8) . ?
C34 H34 0.9400 . ?
C35 C36 1.413(8) . ?
C35 H35 0.9400 . ?
C36 C41 1.422(7) . ?
C36 C37 1.426(7) . ?
C37 C38 1.352(9) . ?
C37 H37 0.9400 . ?
C38 C39 1.403(9) . ?
C38 H38 0.9400 . ?
C39 C40 1.377(8) . ?
C39 H39 0.9400 . ?
C40 C41 1.422(7) . ?
C40 H40 0.9400 . ?
C41 C42 1.441(6) . ?
C42 C43 1.444(7) . ?
C44 C49 1.386(7) . ?
C44 C45 1.404(7) . ?
C45 C46 1.389(8) . ?
C45 H45 0.9400 . ?
C46 C47 1.386(10) . ?
C46 H46 0.9400 . ?
C47 C48 1.382(8) . ?
C47 H47 0.9400 . ?
C48 C49 1.405(7) . ?
C48 H48 0.9400 . ?
Cl1 C50 1.715(10) . ?
Cl2 C50 1.728(12) . ?
C50 H50A 0.9800 . ?
C50 H50B 0.9800 . ?
